data_7210611
loop_
_publ_author_name
'Merkens, Carina'
'Pan, Fangfang'
'Englert, Ulli'

_publ_section_title
;
 3-(4-Pyridyl)-2,4-pentanedione -- a bridge between coordinative, halogen,
 and hydrogen bonds
;
_journal_issue 40
_journal_name_full CrystEngComm
_journal_page_first 8153
_journal_paper_doi 10.1039/c3ce41306c
_journal_volume 15
_journal_year 2013
_chemical_formula_moiety 'C30 H30 Fe N3 O6, C6 F4 I2, C H Cl3'
_chemical_formula_sum 'C37 H31 Cl3 F4 Fe I2 N3 O6'
_chemical_formula_weight 1105.65
_chemical_name_common 'Fe(acacPy)3 - TFDIB'
_space_group_IT_number 2
_symmetry_cell_setting triclinic
_symmetry_space_group_name_Hall '-P 1'
_symmetry_space_group_name_H-M 'P -1'
_atom_sites_solution_hydrogens geom
_atom_sites_solution_primary direct
_atom_sites_solution_secondary difmap
_audit_creation_method SHELXL-97
_cell_angle_alpha 113.3409(6)
_cell_angle_beta 98.4034(7)
_cell_angle_gamma 95.2702(7)
_cell_formula_units_Z 2
_cell_length_a 7.6330(4)
_cell_length_b 16.4167(8)
_cell_length_c 18.6385(9)
_cell_measurement_reflns_used 8110
_cell_measurement_temperature 100(2)
_cell_measurement_theta_max 29.26
_cell_measurement_theta_min 2.24
_cell_volume 2092.38(18)
_computing_cell_refinement 'Bruker SAINT'
_computing_data_collection 'Bruker SMART'
_computing_data_reduction 'Bruker SAINT'
_computing_structure_refinement 'SHELXL-97 (Sheldrick, 1997)'
_computing_structure_solution 'SHELXS-97 (Sheldrick, 1990)'
_diffrn_ambient_temperature 100(2)
_diffrn_measured_fraction_theta_full 0.998
_diffrn_measured_fraction_theta_max 0.914
_diffrn_measurement_device_type 'CCD area detector'
_diffrn_measurement_method 'omega scans'
_diffrn_radiation_monochromator 'multilayer optics'
_diffrn_radiation_source microsource
_diffrn_radiation_type MoK\a
_diffrn_radiation_wavelength 0.71073
_diffrn_reflns_av_R_equivalents 0.0321
_diffrn_reflns_av_sigmaI/netI 0.0401
_diffrn_reflns_limit_h_max 10
_diffrn_reflns_limit_h_min -10
_diffrn_reflns_limit_k_max 23
_diffrn_reflns_limit_k_min -22
_diffrn_reflns_limit_l_max 25
_diffrn_reflns_limit_l_min -26
_diffrn_reflns_number 31874
_diffrn_reflns_theta_full 27.50
_diffrn_reflns_theta_max 30.91
_diffrn_reflns_theta_min 2.18
_exptl_absorpt_coefficient_mu 2.092
_exptl_absorpt_correction_T_max 0.7443
_exptl_absorpt_correction_T_min 0.5919
_exptl_absorpt_correction_type multi-scan
_exptl_absorpt_process_details SADABS
_exptl_crystal_density_diffrn 1.755
_exptl_crystal_density_method 'not measured'
_exptl_crystal_F_000 1082
_exptl_crystal_size_max 0.28
_exptl_crystal_size_mid 0.17
_exptl_crystal_size_min 0.15
_refine_diff_density_max 0.873
_refine_diff_density_min -0.902
_refine_diff_density_rms 0.113
_refine_ls_extinction_method none
_refine_ls_goodness_of_fit_ref 1.046
_refine_ls_hydrogen_treatment constr
_refine_ls_matrix_type full
_refine_ls_number_parameters 511
_refine_ls_number_reflns 12075
_refine_ls_number_restraints 0
_refine_ls_restrained_S_all 1.046
_refine_ls_R_factor_all 0.0431
_refine_ls_R_factor_gt 0.0336
_refine_ls_shift/su_max 0.002
_refine_ls_shift/su_mean 0.000
_refine_ls_structure_factor_coef Fsqd
_refine_ls_weighting_details 'calc w=1/[\s^2^(Fo^2^)+(0.0382P)^2^+0.9373P] where P=(Fo^2^+2Fc^2^)/3'
_refine_ls_weighting_scheme calc
_refine_ls_wR_factor_gt 0.0799
_refine_ls_wR_factor_ref 0.0856
_reflns_number_gt 10084
_reflns_number_total 12075
_reflns_threshold_expression >2sigma(I)
_cod_data_source_file c3ce41306c.txt
_cod_data_source_block 2
_cod_depositor_comments
;
The following automatic conversions were performed:

data name '_iucr_refine_instruction_details' was replaced with
'_iucr_refine_instructions_details' as specified in the replacement
file 'data/replacement-values/replacement_tags.lst'.

Automatic conversion script
Id: cif_correct_tags 9268 2022-04-12 08:56:07Z antanas 
;
_cod_original_sg_symbol_H-M P-1
_cod_database_code 7210611

loop_
_symmetry_equiv_pos_as_xyz
'x, y, z'
'-x, -y, -z'

loop_
_atom_site_label
_atom_site_type_symbol
_atom_site_fract_x
_atom_site_fract_y
_atom_site_fract_z
_atom_site_U_iso_or_equiv
_atom_site_adp_type
_atom_site_occupancy
_atom_site_symmetry_multiplicity
_atom_site_calc_flag
_atom_site_refinement_flags
Fe1 Fe 0.35998(5) 0.14352(2) 0.89786(2) 0.01702(8) Uani 1 1 d .
O1 O 0.4351(2) 0.03794(12) 0.91377(10) 0.0201(4) Uani 1 1 d .
O2 O 0.5862(2) 0.15055(12) 0.85717(11) 0.0201(4) Uani 1 1 d .
O3 O 0.2307(2) 0.05941(12) 0.78922(10) 0.0193(4) Uani 1 1 d .
O4 O 0.2869(3) 0.23914(12) 0.86326(11) 0.0218(4) Uani 1 1 d .
O5 O 0.1552(2) 0.14029(12) 0.95026(10) 0.0196(4) Uani 1 1 d .
O6 O 0.4866(2) 0.24123(12) 1.00205(10) 0.0205(4) Uani 1 1 d .
C1 C 0.5342(4) -0.10135(19) 0.88781(17) 0.0247(6) Uani 1 1 d .
H1A H 0.4455 -0.1050 0.9200 0.037 Uiso 1 1 calc R
H1B H 0.6533 -0.1025 0.9150 0.037 Uiso 1 1 calc R
H1C H 0.5022 -0.1527 0.8355 0.037 Uiso 1 1 calc R
C2 C 0.5364(3) -0.01523(17) 0.87695(14) 0.0183(5) Uani 1 1 d .
C3 C 0.6487(3) 0.00315(17) 0.82950(14) 0.0177(5) Uani 1 1 d .
C4 C 0.6699(3) 0.08570(17) 0.82297(15) 0.0183(5) Uani 1 1 d .
C5 C 0.8013(4) 0.10505(19) 0.77665(17) 0.0243(6) Uani 1 1 d .
H5A H 0.7802 0.1593 0.7689 0.036 Uiso 1 1 calc R
H5B H 0.7853 0.0540 0.7246 0.036 Uiso 1 1 calc R
H5C H 0.9240 0.1145 0.8063 0.036 Uiso 1 1 calc R
C6 C 0.7613(3) -0.06396(17) 0.78945(15) 0.0176(5) Uani 1 1 d .
C7 C 0.7061(4) -0.12494(17) 0.70983(15) 0.0213(5) Uani 1 1 d .
H7 H 0.5914 -0.1269 0.6808 0.026 Uiso 1 1 calc R
C8 C 0.8193(4) -0.18282(17) 0.67312(16) 0.0221(5) Uani 1 1 d .
H8 H 0.7795 -0.2235 0.6187 0.027 Uiso 1 1 calc R
C9 C 1.0338(4) -0.12655(18) 0.78667(17) 0.0255(6) Uani 1 1 d .
H9 H 1.1485 -0.1270 0.8142 0.031 Uiso 1 1 calc R
C10 C 0.9304(4) -0.06596(18) 0.82825(16) 0.0222(5) Uani 1 1 d .
H10 H 0.9744 -0.0262 0.8826 0.027 Uiso 1 1 calc R
C11 C 0.1760(4) -0.01326(19) 0.64983(16) 0.0295(6) Uani 1 1 d .
H11A H 0.2806 -0.0437 0.6415 0.044 Uiso 1 1 calc R
H11B H 0.1370 0.0015 0.6046 0.044 Uiso 1 1 calc R
H11C H 0.0781 -0.0530 0.6542 0.044 Uiso 1 1 calc R
C12 C 0.2254(3) 0.07194(18) 0.72538(15) 0.0197(5) Uani 1 1 d .
C13 C 0.2503(4) 0.15657(17) 0.72348(15) 0.0198(5) Uani 1 1 d .
C14 C 0.2617(4) 0.23625(18) 0.79300(16) 0.0222(5) Uani 1 1 d .
C15 C 0.2345(5) 0.3232(2) 0.78735(19) 0.0331(7) Uani 1 1 d .
H15A H 0.1057 0.3240 0.7747 0.050 Uiso 1 1 calc R
H15B H 0.2916 0.3285 0.7453 0.050 Uiso 1 1 calc R
H15C H 0.2884 0.3737 0.8384 0.050 Uiso 1 1 calc R
C16 C 0.2567(4) 0.16096(18) 0.64508(16) 0.0245(6) Uani 1 1 d .
C17 C 0.1190(5) 0.1856(2) 0.60336(19) 0.0352(7) Uani 1 1 d .
H17 H 0.0151 0.2019 0.6244 0.042 Uiso 1 1 calc R
C18 C 0.1385(6) 0.1855(2) 0.5301(2) 0.0439(9) Uani 1 1 d .
H18 H 0.0443 0.2025 0.5024 0.053 Uiso 1 1 calc R
C19 C 0.4064(5) 0.1408(3) 0.5364(2) 0.0436(9) Uani 1 1 d .
H19 H 0.5077 0.1240 0.5133 0.052 Uiso 1 1 calc R
C20 C 0.4038(4) 0.1395(2) 0.60998(18) 0.0327(7) Uani 1 1 d .
H20 H 0.5026 0.1240 0.6364 0.039 Uiso 1 1 calc R
C21 C -0.0691(4) 0.18222(19) 1.02666(16) 0.0232(5) Uani 1 1 d .
H21A H -0.1460 0.2167 1.0070 0.035 Uiso 1 1 calc R
H21B H -0.0656 0.2007 1.0838 0.035 Uiso 1 1 calc R
H21C H -0.1174 0.1179 0.9978 0.035 Uiso 1 1 calc R
C22 C 0.1190(3) 0.19981(17) 1.01328(14) 0.0170(5) Uani 1 1 d .
C23 C 0.2416(3) 0.27599(17) 1.06807(14) 0.0174(5) Uani 1 1 d .
C24 C 0.4219(4) 0.29093(17) 1.06088(15) 0.0201(5) Uani 1 1 d .
C25 C 0.5522(4) 0.3683(2) 1.12533(17) 0.0312(7) Uani 1 1 d .
H25A H 0.6718 0.3671 1.1121 0.047 Uiso 1 1 calc R
H25B H 0.5566 0.3634 1.1762 0.047 Uiso 1 1 calc R
H25C H 0.5131 0.4250 1.1297 0.047 Uiso 1 1 calc R
C26 C 0.1788(3) 0.34114(17) 1.13822(15) 0.0188(5) Uani 1 1 d .
C27 C 0.1188(5) 0.4175(2) 1.13678(18) 0.0323(7) Uani 1 1 d .
H27 H 0.1236 0.4317 1.0924 0.039 Uiso 1 1 calc R
C28 C 0.0516(5) 0.4730(2) 1.20090(19) 0.0356(7) Uani 1 1 d .
H28 H 0.0097 0.5249 1.1986 0.043 Uiso 1 1 calc R
C29 C 0.1018(4) 0.3849(2) 1.26679(17) 0.0303(6) Uani 1 1 d .
H29 H 0.0951 0.3722 1.3119 0.036 Uiso 1 1 calc R
C30 C 0.1726(4) 0.3261(2) 1.20610(16) 0.0271(6) Uani 1 1 d .
H30 H 0.2168 0.2759 1.2108 0.032 Uiso 1 1 calc R
N1 N 0.9815(3) -0.18402(15) 0.71052(14) 0.0239(5) Uani 1 1 d .
N2 N 0.2782(5) 0.1637(2) 0.49603(17) 0.0475(8) Uani 1 1 d .
N3 N 0.0426(3) 0.45782(16) 1.26550(14) 0.0278(5) Uani 1 1 d .
I1 I -0.79318(2) 0.725199(11) 1.611132(11) 0.02382(5) Uani 1 1 d .
I2 I -0.19334(2) 0.536297(11) 1.363603(10) 0.02269(5) Uani 1 1 d .
F1 F -0.4578(2) 0.62818(11) 1.63191(9) 0.0269(4) Uani 1 1 d .
F2 F -0.2309(2) 0.55623(11) 1.53809(9) 0.0261(3) Uani 1 1 d .
F3 F -0.5426(3) 0.62656(13) 1.33729(11) 0.0365(4) Uani 1 1 d .
F4 F -0.7687(2) 0.69978(13) 1.43157(11) 0.0348(4) Uani 1 1 d .
C31 C -0.6223(4) 0.66469(17) 1.53438(16) 0.0224(5) Uani 1 1 d .
C32 C -0.4828(4) 0.62773(18) 1.55870(16) 0.0213(5) Uani 1 1 d .
C33 C -0.3642(4) 0.59069(17) 1.51013(16) 0.0207(5) Uani 1 1 d .
C34 C -0.3795(4) 0.58905(18) 1.43470(16) 0.0219(5) Uani 1 1 d .
C35 C -0.5217(4) 0.62502(19) 1.40979(17) 0.0254(6) Uani 1 1 d .
C36 C -0.6385(4) 0.66252(19) 1.45847(18) 0.0255(6) Uani 1 1 d .
Cl1 Cl 0.68348(12) 0.34446(6) 0.80860(5) 0.0426(2) Uani 1 1 d .
Cl3 Cl 0.95590(13) 0.33567(7) 0.92763(6) 0.0523(2) Uani 1 1 d .
Cl2 Cl 0.69232(17) 0.45314(6) 0.97506(7) 0.0600(3) Uani 1 1 d .
C40 C 0.7323(4) 0.3504(2) 0.9063(2) 0.0347(7) Uani 1 1 d .
H40 H 0.6517 0.3005 0.9089 0.042 Uiso 1 1 calc R

loop_
_atom_site_aniso_label
_atom_site_aniso_U_11
_atom_site_aniso_U_22
_atom_site_aniso_U_33
_atom_site_aniso_U_23
_atom_site_aniso_U_13
_atom_site_aniso_U_12
Fe1 0.01820(18) 0.01968(18) 0.01561(17) 0.00691(14) 0.00810(14) 0.00928(14)
O1 0.0236(9) 0.0244(9) 0.0171(9) 0.0094(7) 0.0107(7) 0.0129(7)
O2 0.0199(9) 0.0221(9) 0.0214(9) 0.0096(7) 0.0087(7) 0.0085(7)
O3 0.0209(9) 0.0215(9) 0.0182(9) 0.0094(7) 0.0072(7) 0.0070(7)
O4 0.0262(10) 0.0214(9) 0.0198(9) 0.0075(7) 0.0092(8) 0.0120(8)
O5 0.0202(9) 0.0217(9) 0.0165(8) 0.0052(7) 0.0087(7) 0.0074(7)
O6 0.0183(9) 0.0243(9) 0.0182(9) 0.0055(7) 0.0087(7) 0.0074(7)
C1 0.0276(14) 0.0260(14) 0.0283(14) 0.0151(12) 0.0127(12) 0.0125(11)
C2 0.0197(12) 0.0211(12) 0.0135(11) 0.0056(9) 0.0029(9) 0.0084(10)
C3 0.0168(12) 0.0194(12) 0.0164(11) 0.0053(9) 0.0046(9) 0.0082(9)
C4 0.0152(11) 0.0239(13) 0.0160(11) 0.0067(10) 0.0052(9) 0.0089(10)
C5 0.0258(14) 0.0247(13) 0.0291(14) 0.0131(11) 0.0156(12) 0.0120(11)
C6 0.0172(12) 0.0186(12) 0.0192(12) 0.0072(10) 0.0093(10) 0.0075(9)
C7 0.0217(13) 0.0212(12) 0.0195(12) 0.0062(10) 0.0055(10) 0.0055(10)
C8 0.0262(14) 0.0190(12) 0.0195(12) 0.0038(10) 0.0108(11) 0.0055(10)
C9 0.0212(13) 0.0235(13) 0.0320(15) 0.0087(11) 0.0090(11) 0.0110(11)
C10 0.0200(13) 0.0228(13) 0.0195(12) 0.0038(10) 0.0030(10) 0.0071(10)
C11 0.0444(18) 0.0236(14) 0.0177(13) 0.0058(11) 0.0073(12) 0.0027(13)
C12 0.0182(12) 0.0231(13) 0.0185(12) 0.0078(10) 0.0068(10) 0.0060(10)
C13 0.0215(13) 0.0216(12) 0.0188(12) 0.0093(10) 0.0056(10) 0.0077(10)
C14 0.0217(13) 0.0229(13) 0.0252(13) 0.0109(11) 0.0077(11) 0.0095(10)
C15 0.0461(19) 0.0273(15) 0.0298(15) 0.0127(13) 0.0093(14) 0.0174(14)
C16 0.0327(15) 0.0210(13) 0.0204(13) 0.0095(11) 0.0052(11) 0.0041(11)
C17 0.0460(19) 0.0319(16) 0.0284(16) 0.0141(13) 0.0013(14) 0.0129(14)
C18 0.066(3) 0.0364(18) 0.0287(17) 0.0189(15) -0.0054(17) 0.0063(17)
C19 0.057(2) 0.050(2) 0.0256(16) 0.0172(15) 0.0152(16) 0.0017(18)
C20 0.0367(17) 0.0376(17) 0.0265(15) 0.0149(13) 0.0108(13) 0.0039(14)
C21 0.0199(13) 0.0282(14) 0.0188(12) 0.0053(11) 0.0079(10) 0.0054(11)
C22 0.0174(12) 0.0213(12) 0.0155(11) 0.0085(10) 0.0063(9) 0.0085(9)
C23 0.0213(12) 0.0194(12) 0.0135(11) 0.0070(9) 0.0066(9) 0.0076(10)
C24 0.0239(13) 0.0192(12) 0.0179(12) 0.0071(10) 0.0056(10) 0.0075(10)
C25 0.0250(15) 0.0332(16) 0.0244(14) 0.0006(12) 0.0078(12) 0.0006(12)
C26 0.0192(12) 0.0193(12) 0.0170(11) 0.0047(10) 0.0072(10) 0.0060(10)
C27 0.052(2) 0.0277(15) 0.0289(15) 0.0150(12) 0.0262(15) 0.0197(14)
C28 0.053(2) 0.0252(15) 0.0392(18) 0.0145(13) 0.0286(16) 0.0202(14)
C29 0.0349(16) 0.0398(17) 0.0176(13) 0.0096(12) 0.0107(12) 0.0150(13)
C30 0.0338(16) 0.0328(15) 0.0188(13) 0.0110(11) 0.0093(11) 0.0178(13)
N1 0.0249(12) 0.0201(11) 0.0298(12) 0.0094(10) 0.0141(10) 0.0099(9)
N2 0.072(2) 0.0434(17) 0.0263(14) 0.0172(13) 0.0057(15) -0.0006(16)
N3 0.0298(13) 0.0267(12) 0.0229(12) 0.0034(10) 0.0116(10) 0.0076(10)
I1 0.02231(9) 0.01991(9) 0.03019(10) 0.00715(7) 0.01466(7) 0.00826(7)
I2 0.02406(9) 0.02190(9) 0.02148(9) 0.00496(7) 0.01209(7) 0.00767(7)
F1 0.0274(9) 0.0345(9) 0.0205(8) 0.0100(7) 0.0110(7) 0.0104(7)
F2 0.0242(8) 0.0312(9) 0.0247(8) 0.0104(7) 0.0090(7) 0.0127(7)
F3 0.0390(10) 0.0555(12) 0.0305(9) 0.0272(9) 0.0171(8) 0.0234(9)
F4 0.0322(10) 0.0435(11) 0.0423(10) 0.0255(9) 0.0160(8) 0.0224(8)
C31 0.0221(13) 0.0181(12) 0.0260(13) 0.0057(10) 0.0113(11) 0.0051(10)
C32 0.0220(13) 0.0208(12) 0.0209(12) 0.0065(10) 0.0093(10) 0.0050(10)
C33 0.0198(13) 0.0179(12) 0.0230(13) 0.0053(10) 0.0071(10) 0.0069(10)
C34 0.0221(13) 0.0205(12) 0.0223(13) 0.0056(10) 0.0105(11) 0.0064(10)
C35 0.0278(15) 0.0273(14) 0.0256(14) 0.0126(12) 0.0121(12) 0.0082(11)
C36 0.0224(14) 0.0252(14) 0.0336(15) 0.0140(12) 0.0093(12) 0.0117(11)
Cl1 0.0427(5) 0.0446(5) 0.0439(5) 0.0233(4) 0.0037(4) 0.0079(4)
Cl3 0.0370(5) 0.0647(6) 0.0517(5) 0.0229(5) -0.0003(4) 0.0117(4)
Cl2 0.0928(8) 0.0376(5) 0.0613(6) 0.0196(4) 0.0458(6) 0.0224(5)
C40 0.0339(17) 0.0327(16) 0.0417(18) 0.0178(14) 0.0110(14) 0.0097(13)

loop_
_atom_type_symbol
_atom_type_description
_atom_type_scat_dispersion_real
_atom_type_scat_dispersion_imag
_atom_type_scat_source
C C 0.0033 0.0016 'International Tables Vol C Tables 4.2.6.8 and 6.1.1.4'
H H 0.0000 0.0000 'International Tables Vol C Tables 4.2.6.8 and 6.1.1.4'
N N 0.0061 0.0033 'International Tables Vol C Tables 4.2.6.8 and 6.1.1.4'
O O 0.0106 0.0060 'International Tables Vol C Tables 4.2.6.8 and 6.1.1.4'
F F 0.0171 0.0103 'International Tables Vol C Tables 4.2.6.8 and 6.1.1.4'
Cl Cl 0.1484 0.1585 'International Tables Vol C Tables 4.2.6.8 and 6.1.1.4'
Fe Fe 0.3463 0.8444 'International Tables Vol C Tables 4.2.6.8 and 6.1.1.4'
I I -0.4742 1.8119 'International Tables Vol C Tables 4.2.6.8 and 6.1.1.4'

loop_
_geom_angle_atom_site_label_1
_geom_angle_atom_site_label_2
_geom_angle_atom_site_label_3
_geom_angle
O5 Fe1 O3 95.81(8)
O5 Fe1 O1 91.45(8)
O3 Fe1 O1 88.16(7)
O5 Fe1 O6 86.17(7)
O3 Fe1 O6 172.26(8)
O1 Fe1 O6 99.29(8)
O5 Fe1 O2 173.25(8)
O3 Fe1 O2 90.27(8)
O1 Fe1 O2 85.82(7)
O6 Fe1 O2 88.18(8)
O5 Fe1 O4 94.45(8)
O3 Fe1 O4 84.12(7)
O1 Fe1 O4 170.72(7)
O6 Fe1 O4 88.27(8)
O2 Fe1 O4 89.05(8)
C2 O1 Fe1 128.30(17)
C4 O2 Fe1 127.61(17)
C12 O3 Fe1 126.47(17)
C14 O4 Fe1 127.96(17)
C22 O5 Fe1 129.94(17)
C24 O6 Fe1 129.50(17)
O1 C2 C3 124.2(2)
O1 C2 C1 115.9(2)
C3 C2 C1 119.8(2)
C4 C3 C2 122.6(2)
C4 C3 C6 117.7(2)
C2 C3 C6 119.5(2)
O2 C4 C3 123.9(2)
O2 C4 C5 115.2(2)
C3 C4 C5 120.9(2)
C10 C6 C7 116.7(2)
C10 C6 C3 121.8(2)
C7 C6 C3 121.4(2)
C8 C7 C6 119.7(2)
N1 C8 C7 123.2(2)
N1 C9 C10 123.7(3)
C9 C10 C6 119.4(2)
O3 C12 C13 124.4(2)
O3 C12 C11 114.1(2)
C13 C12 C11 121.4(2)
C12 C13 C14 121.1(2)
C12 C13 C16 118.5(2)
C14 C13 C16 120.4(2)
O4 C14 C13 123.5(2)
O4 C14 C15 115.6(2)
C13 C14 C15 120.8(2)
C20 C16 C17 116.5(3)
C20 C16 C13 120.1(3)
C17 C16 C13 123.4(3)
C18 C17 C16 118.3(3)
N2 C18 C17 125.0(3)
N2 C19 C20 124.7(4)
C19 C20 C16 119.8(3)
O5 C22 C23 124.2(2)
O5 C22 C21 115.1(2)
C23 C22 C21 120.7(2)
C22 C23 C24 122.3(2)
C22 C23 C26 118.3(2)
C24 C23 C26 119.4(2)
O6 C24 C23 124.1(2)
O6 C24 C25 115.7(2)
C23 C24 C25 120.2(2)
C27 C26 C30 117.1(2)
C27 C26 C23 121.1(2)
C30 C26 C23 121.8(2)
C26 C27 C28 119.3(3)
N3 C28 C27 123.7(3)
N3 C29 C30 123.7(3)
C29 C30 C26 119.5(3)
C9 N1 C8 117.2(2)
C19 N2 C18 115.6(3)
C29 N3 C28 116.7(2)
C32 C31 C36 116.7(2)
C32 C31 I1 120.9(2)
C36 C31 I1 122.4(2)
F1 C32 C31 120.0(2)
F1 C32 C33 118.2(2)
C31 C32 C33 121.8(3)
F2 C33 C34 120.0(2)
F2 C33 C32 118.4(2)
C34 C33 C32 121.6(2)
C33 C34 C35 116.6(2)
C33 C34 I2 120.9(2)
C35 C34 I2 122.5(2)
F3 C35 C36 118.7(3)
F3 C35 C34 119.5(2)
C36 C35 C34 121.7(3)
F4 C36 C35 118.4(3)
F4 C36 C31 120.0(2)
C35 C36 C31 121.6(3)
Cl2 C40 Cl3 111.64(19)
Cl2 C40 Cl1 110.34(18)
Cl3 C40 Cl1 109.07(18)

loop_
_geom_bond_atom_site_label_1
_geom_bond_atom_site_label_2
_geom_bond_distance
Fe1 O5 1.9678(18)
Fe1 O3 1.9825(18)
Fe1 O1 1.9904(18)
Fe1 O6 1.9940(18)
Fe1 O2 1.9966(18)
Fe1 O4 2.0121(19)
O1 C2 1.279(3)
O2 C4 1.286(3)
O3 C12 1.281(3)
O4 C14 1.277(3)
O5 C22 1.283(3)
O6 C24 1.279(3)
C1 C2 1.504(4)
C2 C3 1.412(4)
C3 C4 1.405(4)
C3 C6 1.490(3)
C4 C5 1.505(4)
C6 C10 1.394(4)
C6 C7 1.394(3)
C7 C8 1.388(4)
C8 N1 1.334(4)
C9 N1 1.330(4)
C9 C10 1.388(4)
C11 C12 1.506(4)
C12 C13 1.400(4)
C13 C14 1.414(4)
C13 C16 1.499(4)
C14 C15 1.503(4)
C16 C20 1.385(4)
C16 C17 1.400(4)
C17 C18 1.396(5)
C18 N2 1.325(5)
C19 N2 1.319(5)
C19 C20 1.382(4)
C21 C22 1.514(4)
C22 C23 1.406(4)
C23 C24 1.411(4)
C23 C26 1.501(3)
C24 C25 1.502(4)
C26 C27 1.382(4)
C26 C30 1.388(4)
C27 C28 1.387(4)
C28 N3 1.333(4)
C29 N3 1.326(4)
C29 C30 1.383(4)
I1 C31 2.095(3)
I2 C34 2.096(3)
F1 C32 1.347(3)
F2 C33 1.346(3)
F3 C35 1.348(3)
F4 C36 1.350(3)
C31 C32 1.380(4)
C31 C36 1.388(4)
C32 C33 1.383(4)
C33 C34 1.383(4)
C34 C35 1.390(4)
C35 C36 1.376(4)
Cl1 C40 1.766(3)
Cl3 C40 1.756(3)
Cl2 C40 1.754(3)
